data_7237064
loop_
_publ_author_name
'Su, Feng'
'Zhou, Cheng-Yong'
'Han, Chun'
'Wu, Lin-Tao'
'Wu, Xi'
'Sun, Long'
'Su, Jing'
'Feng, Si-Si'
'Lu, Li-Ping'
'Zhu, Miao-Li'

_publ_section_title
;
 Binuclear Mn2+ complexes of a biphenyltetracarboxylic acid with variable
 N-donor ligands: syntheses, structures, and magnetic properties
;
_journal_issue 13
_journal_name_full CrystEngComm
_journal_page_first 1818
_journal_paper_doi 10.1039/C8CE00058A
_journal_volume 20
_journal_year 2018
_chemical_formula_moiety 'C13 H5 Mn N O4'
_chemical_formula_sum 'C13 H5 Mn N O4'
_chemical_formula_weight 294.12
_space_group_crystal_system orthorhombic
_space_group_IT_number 67
_space_group_name_Hall '-C 2a 2'
_space_group_name_H-M_alt 'C m m a'
_atom_sites_solution_hydrogens geom
_audit_creation_method SHELXL-2016/6
_audit_update_record
;
2017-11-20 deposited with the CCDC.
2018-02-12 downloaded from the CCDC.
;
_cell_angle_alpha 90
_cell_angle_beta 90
_cell_angle_gamma 90
_cell_formula_units_Z 16
_cell_length_a 12.783(3)
_cell_length_b 41.280(8)
_cell_length_c 8.1610(16)
_cell_measurement_reflns_used 7692
_cell_measurement_temperature 296(2)
_cell_measurement_theta_max 25.5
_cell_measurement_theta_min 2.49
_cell_volume 4306.4(16)
_computing_cell_refinement 'Bruker SAINT'
_computing_data_collection 'Bruker APEX3'
_computing_data_reduction 'Bruker SAINT'
_computing_structure_refinement 'SHELXL-2016/6 (Sheldrick, 2015)'
_computing_structure_solution 'SHELXS-97 (Sheldrick, 2008)'
_diffrn_ambient_temperature 296(2)
_diffrn_measured_fraction_theta_full 0.989
_diffrn_measured_fraction_theta_max 0.990
_diffrn_measurement_device_type 'Bruker photon 100'
_diffrn_measurement_method '\f and \w scans'
_diffrn_radiation_type MoK\a
_diffrn_radiation_wavelength 0.71073
_diffrn_reflns_av_R_equivalents 0.0597
_diffrn_reflns_av_unetI/netI 0.0408
_diffrn_reflns_Laue_measured_fraction_full 0.989
_diffrn_reflns_Laue_measured_fraction_max 0.990
_diffrn_reflns_limit_h_max 15
_diffrn_reflns_limit_h_min -15
_diffrn_reflns_limit_k_max 49
_diffrn_reflns_limit_k_min -50
_diffrn_reflns_limit_l_max 0
_diffrn_reflns_limit_l_min -9
_diffrn_reflns_number 7086
_diffrn_reflns_point_group_measured_fraction_full 0.989
_diffrn_reflns_point_group_measured_fraction_max 0.990
_diffrn_reflns_theta_full 25.242
_diffrn_reflns_theta_max 25.500
_diffrn_reflns_theta_min 2.496
_diffrn_source 'sealed tube'
_exptl_absorpt_coefficient_mu 1.234
_exptl_absorpt_correction_T_max 0.887
_exptl_absorpt_correction_T_min 0.708
_exptl_absorpt_correction_type multi-scan
_exptl_absorpt_process_details sadabs
_exptl_crystal_colour yellow
_exptl_crystal_density_diffrn 1.815
_exptl_crystal_description plate
_exptl_crystal_F_000 2352
_exptl_crystal_size_max 0.300
_exptl_crystal_size_mid 0.300
_exptl_crystal_size_min 0.100
_refine_diff_density_max 1.039
_refine_diff_density_min -0.746
_refine_diff_density_rms 0.155
_refine_ls_extinction_coef 0.0107(12)
_refine_ls_extinction_expression Fc^*^=kFc[1+0.001xFc^2^\l^3^/sin(2\q)]^-1/4^
_refine_ls_extinction_method 'SHELXL-2016/6 (Sheldrick 2015)'
_refine_ls_goodness_of_fit_ref 1.008
_refine_ls_hydrogen_treatment constr
_refine_ls_matrix_type full
_refine_ls_number_parameters 230
_refine_ls_number_reflns 2118
_refine_ls_number_restraints 30
_refine_ls_restrained_S_all 1.107
_refine_ls_R_factor_all 0.0825
_refine_ls_R_factor_gt 0.0682
_refine_ls_shift/su_max 0.000
_refine_ls_shift/su_mean 0.000
_refine_ls_structure_factor_coef Fsqd
_refine_ls_weighting_details 'w=1/[\s^2^(Fo^2^)+(0.1659P)^2^+4.7300P] where P=(Fo^2^+2Fc^2^)/3'
_refine_ls_weighting_scheme calc
_refine_ls_wR_factor_gt 0.2047
_refine_ls_wR_factor_ref 0.2418
_reflns_Friedel_coverage 0.000
_reflns_number_gt 1388
_reflns_number_total 2118
_reflns_threshold_expression 'I > 2\s(I)'
_cod_data_source_file c8ce00058a2.cif
_cod_data_source_block b-zs14-67
_cod_original_sg_symbol_Hall '-C 2b 2'
_cod_database_code 7237064
_shelx_shelxl_version_number 2016/6
_shelx_space_group_comment
;
The symmetry employed for this shelxl refinement is uniquely defined
by the following loop, which should always be used as a source of
symmetry information in preference to the above space-group names.
They are only intended as comments.
;

loop_
_space_group_symop_operation_xyz
'x, y, z'
'-x, -y+1/2, z'
'x, -y, -z'
'-x, y+1/2, -z'
'x+1/2, y+1/2, z'
'-x+1/2, -y+1, z'
'x+1/2, -y+1/2, -z'
'-x+1/2, y+1, -z'
'-x, -y, -z'
'x, y-1/2, -z'
'-x, y, z'
'x, -y-1/2, z'
'-x+1/2, -y+1/2, -z'
'x+1/2, y, -z'
'-x+1/2, y+1/2, z'
'x+1/2, -y, z'

loop_
_atom_site_label
_atom_site_type_symbol
_atom_site_fract_x
_atom_site_fract_y
_atom_site_fract_z
_atom_site_U_iso_or_equiv
_atom_site_adp_type
_atom_site_occupancy
_atom_site_site_symmetry_order
_atom_site_calc_flag
_atom_site_refinement_flags_posn
_atom_site_refinement_flags_adp
_atom_site_refinement_flags_occupancy
Mn1 Mn 0.000000 0.09979(2) 1.00069(5) 0.0140(4) Uani 1 2 d S T P
Mn2 Mn -0.250000 0.15022(2) 1.000000 0.0140(4) Uani 1 2 d S T P
N1 N 0.000000 0.06223(7) 1.1975(3) 0.0144(7) Uani 1 2 d S T P
C1 C 0.000000 0.06941(9) 1.3582(4) 0.0162(9) Uani 1 2 d S T P
H1 H 0.000000 0.091058 1.389763 0.019 Uiso 1 2 calc R U P
C2 C 0.000000 0.04558(12) 1.4790(5) 0.0156(10) Uani 1 2 d S T P
H2 H 0.000000 0.051490 1.588954 0.019 Uiso 1 2 calc R U P
C3 C 0.000000 0.01318(8) 1.4362(4) 0.0131(8) Uani 1 2 d S T P
C4 C 0.000000 0.00585(11) 1.2711(5) 0.0204(10) Uani 1 2 d S T P
H4 H 0.000000 -0.015660 1.237279 0.025 Uiso 1 2 calc R U P
C5 C 0.000000 0.03061(9) 1.1552(4) 0.0227(10) Uani 1 2 d S T P
H5 H 0.000000 0.025159 1.044594 0.027 Uiso 1 2 calc R U P
O1 O 0.12698(16) 0.07571(4) 0.8861(2) 0.0184(6) Uani 1 1 d . . .
O2 O 0.23984(15) 0.11498(6) 0.8145(3) 0.0177(6) Uani 1 1 d . . .
O3 O 0.000000 0.13509(7) 0.8144(4) 0.0228(8) Uani 1 2 d S T P
O4 O -0.1205(3) 0.17482(9) 0.8888(4) 0.0199(9) Uani 0.5 1 d . . P
O5 O 0.000000 0.13484(8) 0.1850(4) 0.0240(8) Uani 1 2 d S T P
O6 O 0.1244(3) 0.17375(9) 0.1172(4) 0.0200(9) Uani 0.5 1 d . . P
N2 N -0.2527(2) 0.18804(9) 0.8026(4) 0.0133(12) Uani 0.5 1 d G . P
C6 C -0.2512(3) 0.17991(7) 0.6373(5) 0.0153(13) Uani 0.5 1 d G U P
C7 C -0.2501(3) 0.20415(9) 0.5191(4) 0.0175(14) Uani 0.5 1 d G . P
C8 C -0.2505(3) 0.23651(8) 0.5661(4) 0.0132(12) Uani 0.5 1 d G . P
C9 C -0.2520(3) 0.24464(8) 0.7314(4) 0.026(2) Uani 0.5 1 d G . P
C10 C -0.2531(3) 0.22040(9) 0.8496(3) 0.0253(17) Uani 0.5 1 d G . P
C11 C 0.1962(2) 0.08812(6) 0.7942(3) 0.0149(7) Uani 1 1 d . . .
C12 C 0.2277(2) 0.06902(8) 0.6436(3) 0.0151(7) Uani 1 1 d . . .
C13 C 0.250000 0.08604(13) 0.500000 0.0186(12) Uani 1 2 d S T P
H13 H 0.249999 0.108564 0.499999 0.022 Uiso 1 2 calc R U P
C14 C 0.2277(2) 0.03532(8) 0.6429(3) 0.0146(7) Uani 1 1 d . . .
H14 H 0.212579 0.024160 0.739061 0.018 Uiso 1 1 calc R U .
C15 C 0.250000 0.01793(12) 0.500000 0.0158(11) Uani 1 2 d S T P
C16 C -0.0534(4) 0.16203(12) 0.7954(6) 0.0139(11) Uani 0.5 1 d . . P
C17 C 0.000000 0.18124(14) 0.6448(6) 0.0446(14) Uani 1 2 d S TU P
C18 C 0.000000 0.16384(13) 0.5015(3) 0.0146(11) Uani 1 2 d S T P
H18 H 0.000000 0.141310 0.502283 0.017 Uiso 1 2 calc R U P
C19 C 0.000000 0.18087(14) 0.3568(6) 0.0475(15) Uani 1 2 d S TU P
C20 C 0.0550(4) 0.16151(12) 0.2065(6) 0.0136(11) Uani 0.5 1 d . . P
C21 C 0.000000 0.21446(14) 0.3572(6) 0.0437(14) Uani 1 2 d S TU P
H21 H 0.000000 0.225369 0.257513 0.052 Uiso 1 2 calc R U P
C22 C 0.000000 0.23214(13) 0.4992(4) 0.0163(11) Uani 1 2 d S T P
C23 C 0.000000 0.21493(14) 0.6424(6) 0.0435(14) Uani 1 2 d S TU P
H23 H 0.000000 0.226104 0.741369 0.052 Uiso 1 2 calc R U P

loop_
_atom_site_aniso_label
_atom_site_aniso_U_11
_atom_site_aniso_U_22
_atom_site_aniso_U_33
_atom_site_aniso_U_23
_atom_site_aniso_U_13
_atom_site_aniso_U_12
Mn1 0.0190(6) 0.0138(7) 0.0093(6) 0.00007(16) 0.000 0.000
Mn2 0.0193(6) 0.0133(7) 0.0094(6) 0.000 -0.00013(18) 0.000
N1 0.0165(16) 0.0179(16) 0.0089(15) 0.0007(12) 0.000 0.000
C1 0.0208(19) 0.0173(18) 0.0105(17) 0.0011(13) 0.000 0.000
C2 0.016(2) 0.024(3) 0.0071(17) 0.0015(15) 0.000 0.000
C3 0.0123(17) 0.016(2) 0.0109(19) 0.0028(16) 0.000 0.000
C4 0.030(2) 0.0175(17) 0.014(2) -0.0006(16) 0.000 0.000
C5 0.039(2) 0.021(2) 0.0087(18) 0.0016(14) 0.000 0.000
O1 0.0215(11) 0.0209(10) 0.0127(10) 0.0009(7) 0.0066(7) 0.0000(8)
O2 0.0256(12) 0.0160(13) 0.0117(12) -0.0011(10) 0.0021(7) -0.0036(7)
O3 0.0410(18) 0.0149(16) 0.0125(15) 0.0006(12) 0.000 0.000
O4 0.024(2) 0.020(2) 0.0162(19) -0.0024(15) 0.0117(16) -0.0038(17)
O5 0.0468(19) 0.0141(15) 0.0111(15) 0.0011(12) 0.000 0.000
O6 0.025(2) 0.0175(19) 0.0174(19) 0.0008(15) 0.0100(15) 0.0032(17)
N2 0.018(2) 0.016(3) 0.005(3) -0.001(2) 0.0010(13) -0.0001(14)
C6 0.006(2) 0.025(3) 0.014(3) 0.003(3) -0.0012(15) 0.0009(17)
C7 0.015(2) 0.017(3) 0.021(4) -0.005(4) -0.0010(16) -0.001(3)
C8 0.012(2) 0.013(3) 0.015(3) 0.000(2) 0.0008(18) -0.0011(15)
C9 0.028(3) 0.039(6) 0.013(3) -0.010(4) 0.0010(15) -0.002(2)
C10 0.031(3) 0.021(4) 0.024(4) -0.002(3) 0.000(2) 0.002(2)
C11 0.0196(15) 0.0172(14) 0.0079(12) 0.0017(10) -0.0010(10) 0.0037(10)
C12 0.0103(12) 0.0232(16) 0.0119(15) 0.0004(11) -0.0010(11) -0.0003(11)
C13 0.026(3) 0.019(3) 0.011(3) 0.000 -0.0008(13) 0.000
C14 0.0111(12) 0.0216(15) 0.0111(14) 0.0040(11) -0.0028(11) -0.0042(11)
C15 0.013(2) 0.016(3) 0.019(3) 0.000 -0.0011(12) 0.000
C16 0.014(2) 0.018(3) 0.011(2) -0.002(2) -0.001(2) -0.003(2)
C17 0.086(3) 0.028(2) 0.020(2) -0.0014(19) 0.000 0.000
C18 0.016(2) 0.020(3) 0.007(2) 0.0004(11) 0.000 0.000
C19 0.094(4) 0.028(2) 0.020(2) 0.0012(19) 0.000 0.000
C20 0.016(3) 0.015(3) 0.010(2) 0.006(2) -0.002(2) 0.003(2)
C21 0.088(3) 0.027(2) 0.016(2) 0.0036(18) 0.000 0.000
C22 0.012(2) 0.018(3) 0.019(3) 0.0005(12) 0.000 0.000
C23 0.086(3) 0.028(2) 0.016(2) -0.0043(18) 0.000 0.000

loop_
_atom_type_symbol
_atom_type_description
_atom_type_scat_dispersion_real
_atom_type_scat_dispersion_imag
_atom_type_scat_source
C C 0.0033 0.0016 'International Tables Vol C Tables 4.2.6.8 and 6.1.1.4'
H H 0.0000 0.0000 'International Tables Vol C Tables 4.2.6.8 and 6.1.1.4'
N N 0.0061 0.0033 'International Tables Vol C Tables 4.2.6.8 and 6.1.1.4'
O O 0.0106 0.0060 'International Tables Vol C Tables 4.2.6.8 and 6.1.1.4'
Mn Mn 0.3368 0.7283 'International Tables Vol C Tables 4.2.6.8 and 6.1.1.4'

loop_
_geom_angle_atom_site_label_1
_geom_angle_atom_site_label_2
_geom_angle_atom_site_label_3
_geom_angle
_geom_angle_site_symmetry_1
_geom_angle_site_symmetry_3
O5 Mn1 O3 92.34(15) 1_556 .
O5 Mn1 O1 129.99(5) 1_556 11
O3 Mn1 O1 90.35(8) . 11
O5 Mn1 O1 129.99(5) 1_556 .
O3 Mn1 O1 90.35(8) . .
O1 Mn1 O1 99.89(10) 11 .
O5 Mn1 N1 87.87(12) 1_556 .
O3 Mn1 N1 179.78(11) . .
O1 Mn1 N1 89.51(7) 11 .
O1 Mn1 N1 89.51(7) . .
O2 Mn2 O2 92.49(14) 11 14_457
O2 Mn2 O6 126.77(12) 11 11_556
O2 Mn2 O6 92.25(12) 14_457 11_556
O2 Mn2 O6 92.25(12) 11 14_456
O2 Mn2 O6 126.77(12) 14_457 14_456
O6 Mn2 O6 125.1(2) 11_556 14_456
O2 Mn2 O4 132.83(12) 11 8_447
O2 Mn2 O4 88.58(12) 14_457 8_447
O6 Mn2 O4 100.27(17) 11_556 8_447
O6 Mn2 O4 52.05(16) 14_456 8_447
O2 Mn2 O4 88.58(12) 11 .
O2 Mn2 O4 132.83(12) 14_457 .
O6 Mn2 O4 52.05(16) 11_556 .
O6 Mn2 O4 100.27(17) 14_456 .
O4 Mn2 O4 123.5(2) 8_447 .
O2 Mn2 N2 88.02(14) 11 .
O2 Mn2 N2 175.58(9) 14_457 .
O6 Mn2 N2 90.96(13) 11_556 .
O6 Mn2 N2 48.81(13) 14_456 .
O4 Mn2 N2 87.86(13) 8_447 .
O4 Mn2 N2 51.56(13) . .
O2 Mn2 N2 175.58(9) 11 8_447
O2 Mn2 N2 88.02(14) 14_457 8_447
O6 Mn2 N2 48.81(13) 11_556 8_447
O6 Mn2 N2 90.96(13) 14_456 8_447
O4 Mn2 N2 51.56(13) 8_447 8_447
O4 Mn2 N2 87.86(13) . 8_447
N2 Mn2 N2 91.8(2) . 8_447
C1 N1 C5 117.6(3) . .
C1 N1 Mn1 123.3(2) . .
C5 N1 Mn1 119.2(2) . .
N1 C1 C2 122.3(4) . .
N1 C1 H1 118.8 . .
C2 C1 H1 118.8 . .
C3 C2 C1 120.3(3) . .
C3 C2 H2 119.9 . .
C1 C2 H2 119.9 . .
C4 C3 C2 117.3(3) . .
C4 C3 C3 121.1(4) . 9_558
C2 C3 C3 121.6(4) . 9_558
C3 C4 C5 120.2(4) . .
C3 C4 H4 119.9 . .
C5 C4 H4 119.9 . .
N1 C5 C4 122.4(3) . .
N1 C5 H5 118.8 . .
C4 C5 H5 118.8 . .
C11 O1 Mn1 127.27(16) . .
C11 O2 Mn2 137.3(2) . 14_557
C16 O3 C16 62.5(5) 11 .
C16 O3 Mn1 132.1(3) 11 .
C16 O3 Mn1 132.1(3) . .
C16 O4 Mn2 125.6(3) . .
C20 O5 C20 64.5(5) . 11
C20 O5 Mn1 132.4(3) . 1_554
C20 O5 Mn1 132.4(3) 11 1_554
C20 O6 N2 122.5(3) . 14_556
C20 O6 Mn2 128.1(3) . 14_556
N2 O6 Mn2 69.57(15) 14_556 14_556
C6 N2 C10 120.0 . .
C6 N2 O6 106.6(2) . 14_456
C10 N2 O6 102.2(2) . 14_456
C6 N2 Mn2 121.91(19) . .
C10 N2 Mn2 118.07(19) . .
O6 N2 Mn2 61.61(14) 14_456 .
N2 C6 C7 120.0 . .
N2 C6 C7 127.95(13) . 8_446
C7 C7 C8 106.0 8_446 .
C7 C7 C6 134.0 8_446 .
C8 C7 C6 120.0 . .
C7 C7 C8 62.5(2) 8_446 8_446
C6 C7 C8 163.5(2) . 8_446
C8 C7 C6 144.11(16) . 8_446
C6 C7 C6 95.89(16) . 8_446
C8 C7 C6 100.6(3) 8_446 8_446
C8 C8 C8 90.0 8_446 12_565
C8 C8 C7 74.0 8_446 .
C8 C8 C7 164.0 12_565 .
C8 C8 C9 166.0 8_446 .
C8 C8 C9 76.0 12_565 .
C7 C8 C9 120.0 . .
C8 C8 C7 62.51(19) 8_446 8_446
C8 C8 C7 152.50(19) 12_565 8_446
C9 C8 C7 131.46(19) . 8_446
C8 C8 C8 45.9(4) 8_446 13_456
C7 C8 C8 119.9(4) . 13_456
C9 C8 C8 120.1(4) . 13_456
C7 C8 C8 108.4(5) 8_446 13_456
C8 C8 C9 150.0(2) 8_446 12_565
C8 C8 C9 60.0(2) 12_565 12_565
C7 C8 C9 136.0(2) . 12_565
C7 C8 C9 147.5(3) 8_446 12_565
C8 C8 C9 104.1(5) 13_456 12_565
C9 C9 C8 104.0 12_565 .
C9 C9 C10 136.0 12_565 .
C8 C9 C10 120.0 . .
C9 C9 C8 60.0(2) 12_565 12_565
C10 C9 C8 163.9(2) . 12_565
C8 C9 C10 137.74(14) . 12_565
C10 C9 C10 102.26(14) . 12_565
C8 C9 C10 93.8(3) 12_565 12_565
C9 C10 N2 120.0 . .
N2 C10 C9 130.20(12) . 12_565
O2 C11 O1 126.2(2) . .
O2 C11 C12 116.8(2) . .
O1 C11 C12 117.1(2) . .
C14 C12 C13 120.0(3) . .
C14 C12 C11 121.6(3) . .
C13 C12 C11 118.3(3) . .
C12 C13 C12 119.6(5) . 8_546
C12 C13 H13 120.2 . .
C12 C13 H13 120.2 8_546 .
C12 C14 C15 121.1(3) . .
C12 C14 H14 119.5 . .
C15 C14 H14 119.5 . .
C14 C15 C14 118.3(4) 8_546 .
C14 C15 C15 120.9(2) 8_546 6_545
C14 C15 C15 120.9(2) . 6_545
O4 C16 O3 129.4(4) . .
O4 C16 C16 132.8(3) . 11
O3 C16 C16 58.7(2) . 11
O4 C16 C17 122.8(4) . .
O3 C16 C17 106.6(4) . .
C16 C16 C17 65.0(2) 11 .
C18 C17 C23 120.8(5) . .
C18 C17 C16 113.1(4) . .
C23 C17 C16 120.1(4) . .
C18 C17 C16 113.1(4) . 11
C23 C17 C16 120.1(4) . 11
C16 C17 C16 50.0(4) . 11
C17 C18 C19 117.7(5) . .
C17 C18 H18 121.2 . .
C19 C18 H18 121.2 . .
C18 C19 C21 120.6(5) . .
C18 C19 C20 113.4(4) . 11
C21 C19 C20 119.6(4) . 11
C18 C19 C20 113.4(4) . .
C21 C19 C20 119.6(4) . .
C20 C19 C20 51.3(4) 11 .
O6 C20 O5 129.5(5) . .
O6 C20 C20 135.0(3) . 11
O5 C20 C20 57.8(2) . 11
O6 C20 C19 123.1(4) . .
O5 C20 C19 106.3(4) . .
C20 C20 C19 64.3(2) 11 .
C22 C21 C19 122.3(5) . .
C22 C21 H21 118.8 . .
C19 C21 H21 118.8 . .
C23 C22 C21 116.5(5) . .
C23 C22 C22 121.3(3) . 2
C21 C22 C22 122.2(3) . 2
C22 C23 C17 122.1(4) . .
C22 C23 H23 119.0 . .
C17 C23 H23 119.0 . .

loop_
_geom_bond_atom_site_label_1
_geom_bond_atom_site_label_2
_geom_bond_distance
_geom_bond_site_symmetry_2
Mn1 O5 2.087(3) 1_556
Mn1 O3 2.106(3) .
Mn1 O1 2.1206(19) 11
Mn1 O1 2.1206(19) .
Mn1 N1 2.232(3) .
Mn2 O2 2.104(3) 11
Mn2 O2 2.104(3) 14_457
Mn2 O6 2.106(4) 11_556
Mn2 O6 2.106(4) 14_456
Mn2 O4 2.144(4) 8_447
Mn2 O4 2.144(4) .
Mn2 N2 2.244(3) .
Mn2 N2 2.244(3) 8_447
N1 C1 1.344(4) .
N1 C5 1.350(5) .
C1 C2 1.393(6) .
C1 H1 0.9300 .
C2 C3 1.383(6) .
C2 H2 0.9300 .
C3 C4 1.380(5) .
C3 C3 1.506(6) 9_558
C4 C5 1.393(6) .
C4 H4 0.9300 .
C5 H5 0.9300 .
O1 C11 1.269(3) .
O2 C11 1.252(4) .
O3 C16 1.314(6) 11
O3 C16 1.314(6) .
O4 C16 1.263(6) .
O5 C20 1.318(6) .
O5 C20 1.318(6) 11
O6 C20 1.254(6) .
O6 N2 1.802(5) 14_556
N2 C6 1.3900 .
N2 C10 1.3900 .
C6 C7 1.3900 .
C6 C7 1.622(5) 8_446
C7 C7 0.311(6) 8_446
C7 C8 1.3900 .
C7 C8 1.506(3) 8_446
C8 C8 1.079(7) 8_446
C8 C8 1.114(7) 12_565
C8 C9 1.3900 .
C8 C8 1.551(6) 13_456
C8 C9 1.557(3) 12_565
C9 C9 0.443(6) 12_565
C9 C10 1.3900 .
C9 C10 1.736(7) 12_565
C11 C12 1.514(4) .
C12 C14 1.391(4) .
C12 C13 1.396(4) .
C13 H13 0.9300 .
C14 C15 1.399(4) .
C14 H14 0.9300 .
C15 C15 1.480(10) 6_545
C16 C16 1.364(10) 11
C16 C17 1.614(7) .
C17 C18 1.372(6) .
C17 C23 1.391(7) .
C18 C19 1.374(6) .
C18 H18 0.9300 .
C19 C21 1.386(7) .
C19 C20 1.625(7) 11
C19 C20 1.625(7) .
C20 C20 1.407(10) 11
C21 C22 1.370(7) .
C21 H21 0.9300 .
C22 C23 1.368(6) .
C22 C22 1.475(10) 2
C23 H23 0.9300 .

loop_
_geom_hbond_atom_site_label_D
_geom_hbond_atom_site_label_H
_geom_hbond_atom_site_label_A
_geom_hbond_distance_DH
_geom_hbond_distance_HA
_geom_hbond_distance_DA
_geom_hbond_angle_DHA
_geom_hbond_site_symmetry_A
C1 H1 O5 0.93 2.46 3.048(5) 121.2 1_556

loop_
_geom_torsion_atom_site_label_1
_geom_torsion_atom_site_label_2
_geom_torsion_atom_site_label_3
_geom_torsion_atom_site_label_4
_geom_torsion
_geom_torsion_site_symmetry_1
_geom_torsion_site_symmetry_4
C5 N1 C1 C2 0.000(2) . .
Mn1 N1 C1 C2 180.000(1) . .
N1 C1 C2 C3 0.000(2) . .
C1 C2 C3 C4 0.000(2) . .
C1 C2 C3 C3 180.000(1) . 9_558
C2 C3 C4 C5 0.000(1) . .
C3 C3 C4 C5 180.000(1) 9_558 .
C1 N1 C5 C4 0.000(1) . .
Mn1 N1 C5 C4 180.000(1) . .
C3 C4 C5 N1 0.000(1) . .
C10 N2 C6 C7 0.0 . .
O6 N2 C6 C7 115.2(2) 14_456 .
Mn2 N2 C6 C7 -178.3(2) . .
C10 N2 C6 C7 0.0(4) . 8_446
O6 N2 C6 C7 115.2(5) 14_456 8_446
Mn2 N2 C6 C7 -178.3(4) . 8_446
N2 C6 C7 C7 -180(2) . 8_446
N2 C6 C7 C8 0.0 . .
C7 C6 C7 C8 180(100) 8_446 .
N2 C6 C7 C8 -0.3(15) . 8_446
C7 C6 C7 C8 179(100) 8_446 8_446
N2 C6 C7 C6 -180.0(5) . 8_446
C7 C6 C7 C6 0(2) 8_446 8_446
C7 C7 C8 C8 -0.1(13) 8_446 8_446
C6 C7 C8 C8 -179.9(6) . 8_446
C6 C7 C8 C8 0.1(6) 8_446 8_446
C7 C7 C8 C8 -0.1(19) 8_446 12_565
C6 C7 C8 C8 -179.9 . 12_565
C8 C7 C8 C8 0.0(6) 8_446 12_565
C6 C7 C8 C8 0.1(9) 8_446 12_565
C7 C7 C8 C9 179.8(19) 8_446 .
C6 C7 C8 C9 0.0 . .
C8 C7 C8 C9 179.9(6) 8_446 .
C6 C7 C8 C9 180.0(9) 8_446 .
C6 C7 C8 C7 -179.8(19) . 8_446
C8 C7 C8 C7 0.1(13) 8_446 8_446
C6 C7 C8 C7 0.2(10) 8_446 8_446
C7 C7 C8 C8 -0.1(15) 8_446 13_456
C6 C7 C8 C8 -179.9(5) . 13_456
C8 C7 C8 C8 0.0(2) 8_446 13_456
C6 C7 C8 C8 0.1(8) 8_446 13_456
C7 C7 C8 C9 179.8(19) 8_446 12_565
C6 C7 C8 C9 0.0 . 12_565
C8 C7 C8 C9 179.9(6) 8_446 12_565
C6 C7 C8 C9 180.0(9) 8_446 12_565
C8 C8 C9 C9 0(2) 8_446 12_565
C8 C8 C9 C9 0.0 12_565 12_565
C7 C8 C9 C9 -180.0 . 12_565
C7 C8 C9 C9 -179.9(5) 8_446 12_565
C8 C8 C9 C9 -0.1(5) 13_456 12_565
C8 C8 C9 C10 180(100) 8_446 .
C8 C8 C9 C10 180.0 12_565 .
C7 C8 C9 C10 0.0 . .
C7 C8 C9 C10 0.1(5) 8_446 .
C8 C8 C9 C10 179.9(5) 13_456 .
C9 C8 C9 C10 180.0 12_565 .
C8 C8 C9 C8 0(2) 8_446 12_565
C7 C8 C9 C8 -180.0 . 12_565
C7 C8 C9 C8 -179.9(5) 8_446 12_565
C8 C8 C9 C8 -0.1(5) 13_456 12_565
C9 C8 C9 C8 0.0 12_565 12_565
C8 C8 C9 C10 0(2) 8_446 12_565
C8 C8 C9 C10 0.0 12_565 12_565
C7 C8 C9 C10 -179.9 . 12_565
C7 C8 C9 C10 -179.9(5) 8_446 12_565
C8 C8 C9 C10 -0.1(5) 13_456 12_565
C9 C8 C9 C10 0.0 12_565 12_565
C9 C9 C10 N2 180.0 12_565 .
C8 C9 C10 N2 0.0 . .
C8 C9 C10 N2 0.1 12_565 .
C10 C9 C10 N2 180.0 12_565 .
C8 C9 C10 C9 -180.0 . 12_565
C8 C9 C10 C9 -180(100) 12_565 12_565
C10 C9 C10 C9 0.0 12_565 12_565
C6 N2 C10 C9 0.0 . .
O6 N2 C10 C9 -117.5(2) 14_456 .
Mn2 N2 C10 C9 178.33(19) . .
C6 N2 C10 C9 0.0 . 12_565
O6 N2 C10 C9 -117.5(2) 14_456 12_565
Mn2 N2 C10 C9 178.34(19) . 12_565
Mn2 O2 C11 O1 11.1(5) 14_557 .
Mn2 O2 C11 C12 -170.30(19) 14_557 .
Mn1 O1 C11 O2 40.3(4) . .
Mn1 O1 C11 C12 -138.34(19) . .
O2 C11 C12 C14 148.8(3) . .
O1 C11 C12 C14 -32.5(4) . .
O2 C11 C12 C13 -35.7(3) . .
O1 C11 C12 C13 143.1(2) . .
C14 C12 C13 C12 -0.07(19) . 8_546
C11 C12 C13 C12 -175.7(3) . 8_546
C13 C12 C14 C15 0.1(4) . .
C11 C12 C14 C15 175.6(2) . .
C12 C14 C15 C14 -0.07(19) . 8_546
C12 C14 C15 C15 179.93(19) . 6_545
Mn2 O4 C16 O3 -48.1(7) . .
Mn2 O4 C16 C16 -129.2(3) . 11
Mn2 O4 C16 C17 145.9(3) . .
C16 O3 C16 O4 -121.9(5) 11 .
Mn1 O3 C16 O4 1.4(7) . .
Mn1 O3 C16 C16 123.3(4) . 11
C16 O3 C16 C17 45.8(4) 11 .
Mn1 O3 C16 C17 169.1(2) . .
O4 C16 C17 C18 -132.3(4) . .
O3 C16 C17 C18 58.9(4) . .
C16 C16 C17 C18 101.5(3) 11 .
O4 C16 C17 C23 20.5(6) . .
O3 C16 C17 C23 -148.2(3) . .
C16 C16 C17 C23 -105.7(3) 11 .
O4 C16 C17 C16 126.2(4) . 11
O3 C16 C17 C16 -42.5(4) . 11
C23 C17 C18 C19 0.000(2) . .
C16 C17 C18 C19 152.6(3) . .
C16 C17 C18 C19 -152.6(3) 11 .
C17 C18 C19 C21 0.000(2) . .
C17 C18 C19 C20 -151.8(3) . 11
C17 C18 C19 C20 151.8(3) . .
N2 O6 C20 O5 -133.2(5) 14_556 .
Mn2 O6 C20 O5 -44.7(7) 14_556 .
N2 O6 C20 C20 145.6(2) 14_556 11
Mn2 O6 C20 C20 -125.9(3) 14_556 11
N2 O6 C20 C19 60.1(6) 14_556 .
Mn2 O6 C20 C19 148.6(3) 14_556 .
C20 O5 C20 O6 -124.3(5) 11 .
Mn1 O5 C20 O6 0.9(7) 1_554 .
Mn1 O5 C20 C20 125.2(4) 1_554 11
C20 O5 C20 C19 44.2(4) 11 .
Mn1 O5 C20 C19 169.4(2) 1_554 .
C18 C19 C20 O6 -129.5(4) . .
C21 C19 C20 O6 22.7(6) . .
C20 C19 C20 O6 128.5(4) 11 .
C18 C19 C20 O5 61.2(4) . .
C21 C19 C20 O5 -146.6(3) . .
C20 C19 C20 O5 -40.8(4) 11 .
C18 C19 C20 C20 102.0(3) . 11
C21 C19 C20 C20 -105.8(3) . 11
C18 C19 C21 C22 0.000(2) . .
C20 C19 C21 C22 150.1(3) 11 .
C20 C19 C21 C22 -150.1(3) . .
C19 C21 C22 C23 0.000(2) . .
C19 C21 C22 C22 180.000(1) . 2
C21 C22 C23 C17 0.000(2) . .
C22 C22 C23 C17 180.000(2) 2 .
C18 C17 C23 C22 0.000(2) . .
C16 C17 C23 C22 -150.8(3) . .
C16 C17 C23 C22 150.7(3) 11 .
